data_7055564
loop_
_publ_author_name
'Molitor, Sebastian'
'Mahler, Christoph'
'Gessner, Viktoria H.'

_publ_section_title
;
 Synthesis and Solid-State Structures of Gold(I) Complexes of Diphosphines
;
_journal_name_full 'New J. Chem.'
_journal_paper_doi 10.1039/C6NJ00786D
_journal_year 2016
_chemical_formula_sum 'C28 H28 P2'
_chemical_formula_weight 426.44
_space_group_crystal_system monoclinic
_space_group_IT_number 14
_space_group_name_Hall '-P 2ybc'
_space_group_name_H-M_alt 'P 1 21/c 1'
_symmetry_space_group_name_Hall '-P 2ybc'
_symmetry_space_group_name_H-M 'P 1 21/c 1'
_atom_sites_solution_hydrogens geom
_audit_creation_method SHELXL-2014/7
_audit_update_record
;
2016-03-10 deposited with the CCDC.
2016-05-16 downloaded from the CCDC.
;
_cell_angle_alpha 90
_cell_angle_beta 100.1540(10)
_cell_angle_gamma 90
_cell_formula_units_Z 4
_cell_length_a 7.5386(3)
_cell_length_b 16.2636(7)
_cell_length_c 18.9268(8)
_cell_measurement_reflns_used 9246
_cell_measurement_temperature 100(2)
_cell_measurement_theta_max 52.791
_cell_measurement_theta_min 4.372
_cell_volume 2284.17(17)
_computing_cell_refinement 'Saint+ ver. 7.68A (Bruker AXS)'
_computing_data_collection 'APEX2 ver. 2014.9 (Bruker AXS)'
_computing_data_reduction 'Saint+ ver. 7.68A (Bruker AXS)'
_computing_molecular_graphics 'ShelXLe (Huebschle et all, 2011)'
_computing_publication_material 'SHELXL-2014/6 (Sheldrick, 2014)'
_computing_structure_refinement 'SHELXL-2014/7 (Sheldrick, 2014)'
_computing_structure_solution 'SHELXT 2014/4 (Sheldrick, 2014)'
_diffrn_ambient_temperature 100(2)
_diffrn_measured_fraction_theta_full 1.000
_diffrn_measured_fraction_theta_max 0.998
_diffrn_measurement_device_type 'Bruker APEX-CCD'
_diffrn_measurement_method omega-scans
_diffrn_radiation_type MoK\a
_diffrn_radiation_wavelength 0.71073
_diffrn_reflns_av_R_equivalents 0.0403
_diffrn_reflns_av_unetI/netI 0.0280
_diffrn_reflns_Laue_measured_fraction_full 1.000
_diffrn_reflns_Laue_measured_fraction_max 0.998
_diffrn_reflns_limit_h_max 9
_diffrn_reflns_limit_h_min -9
_diffrn_reflns_limit_k_max 20
_diffrn_reflns_limit_k_min -20
_diffrn_reflns_limit_l_max 23
_diffrn_reflns_limit_l_min -23
_diffrn_reflns_number 30181
_diffrn_reflns_point_group_measured_fraction_full 1.000
_diffrn_reflns_point_group_measured_fraction_max 0.998
_diffrn_reflns_theta_full 25.242
_diffrn_reflns_theta_max 26.444
_diffrn_reflns_theta_min 2.505
_diffrn_source 'fine-focus sealed tube'
_exptl_absorpt_coefficient_mu 0.203
_exptl_absorpt_correction_T_max 0.9254
_exptl_absorpt_correction_T_min 0.7865
_exptl_absorpt_correction_type empirical
_exptl_absorpt_process_details 'Sadabs 2008 (Bruker AXS, 2008)'
_exptl_crystal_colour colorless
_exptl_crystal_density_diffrn 1.240
_exptl_crystal_description plate
_exptl_crystal_F_000 904
_exptl_crystal_size_max 0.260
_exptl_crystal_size_mid 0.210
_exptl_crystal_size_min 0.130
_refine_diff_density_max 0.301
_refine_diff_density_min -0.244
_refine_diff_density_rms 0.046
_refine_ls_extinction_method none
_refine_ls_goodness_of_fit_ref 1.017
_refine_ls_hydrogen_treatment constr
_refine_ls_matrix_type full
_refine_ls_number_parameters 275
_refine_ls_number_reflns 4700
_refine_ls_number_restraints 0
_refine_ls_restrained_S_all 1.017
_refine_ls_R_factor_all 0.0429
_refine_ls_R_factor_gt 0.0326
_refine_ls_shift/su_max 0.001
_refine_ls_shift/su_mean 0.000
_refine_ls_structure_factor_coef Fsqd
_refine_ls_weighting_details 'w=1/[\s^2^(Fo^2^)+(0.0361P)^2^+1.0872P] where P=(Fo^2^+2Fc^2^)/3'
_refine_ls_weighting_scheme calc
_refine_ls_wR_factor_gt 0.0768
_refine_ls_wR_factor_ref 0.0816
_reflns_Friedel_coverage 0.000
_reflns_number_gt 3955
_reflns_number_total 4700
_reflns_threshold_expression 'I > 2\s(I)'
_cod_data_source_file c6nj00786d2.cif
_cod_data_source_block sad
_cod_database_code 7055564
_shelx_shelxl_version_number 2014/7
_shelx_space_group_comment
;
The symmetry employed for this shelxl refinement is uniquely defined
by the following loop, which should always be used as a source of
symmetry information in preference to the above space-group names.
They are only intended as comments.
;
_shelx_estimated_absorpt_t_min 0.949
_shelx_estimated_absorpt_t_max 0.974

loop_
_space_group_symop_operation_xyz
'x, y, z'
'-x, y+1/2, -z+1/2'
'-x, -y, -z'
'x, -y-1/2, z-1/2'

loop_
_atom_site_label
_atom_site_type_symbol
_atom_site_fract_x
_atom_site_fract_y
_atom_site_fract_z
_atom_site_U_iso_or_equiv
_atom_site_adp_type
_atom_site_occupancy
_atom_site_site_symmetry_order
_atom_site_calc_flag
_atom_site_refinement_flags_posn
_atom_site_refinement_flags_adp
P1 P 0.07329(5) 0.73629(2) 0.31629(2) 0.01371(10) Uani 1 1 d . .
C1 C -0.15698(18) 0.70119(8) 0.27958(8) 0.0147(3) Uani 1 1 d . .
P2 P 0.08859(5) 0.71417(2) 0.43347(2) 0.01445(10) Uani 1 1 d . .
C2 C -0.2654(2) 0.65818(9) 0.31961(8) 0.0201(3) Uani 1 1 d . .
H2 H -0.2195 0.6451 0.3683 0.024 Uiso 1 1 calc R U
C3 C -0.4393(2) 0.63421(10) 0.28935(9) 0.0250(4) Uani 1 1 d . .
H3 H -0.5107 0.6039 0.3169 0.030 Uiso 1 1 calc R U
C4 C -0.5075(2) 0.65478(10) 0.21913(9) 0.0271(4) Uani 1 1 d . .
H4 H -0.6280 0.6407 0.1988 0.032 Uiso 1 1 calc R U
C5 C -0.4002(2) 0.69599(9) 0.17821(9) 0.0232(3) Uani 1 1 d . .
H5 H -0.4482 0.7095 0.1298 0.028 Uiso 1 1 calc R U
C6 C -0.2235(2) 0.71789(9) 0.20683(8) 0.0176(3) Uani 1 1 d . .
C7 C -0.1077(2) 0.75879(10) 0.15943(8) 0.0232(3) Uani 1 1 d . .
H7A H -0.1708 0.7581 0.1095 0.035 Uiso 1 1 calc R U
H7B H 0.0066 0.7290 0.1630 0.035 Uiso 1 1 calc R U
H7C H -0.0836 0.8158 0.1750 0.035 Uiso 1 1 calc R U
C8 C 0.03324(18) 0.84874(9) 0.31688(7) 0.0140(3) Uani 1 1 d . .
C9 C -0.13439(19) 0.87995(9) 0.32581(8) 0.0169(3) Uani 1 1 d . .
H9 H -0.2271 0.8430 0.3331 0.020 Uiso 1 1 calc R U
C10 C -0.1677(2) 0.96385(9) 0.32423(8) 0.0197(3) Uani 1 1 d . .
H10 H -0.2822 0.9842 0.3303 0.024 Uiso 1 1 calc R U
C11 C -0.0324(2) 1.01777(9) 0.31366(8) 0.0219(3) Uani 1 1 d . .
H11 H -0.0537 1.0754 0.3129 0.026 Uiso 1 1 calc R U
C12 C 0.1335(2) 0.98785(9) 0.30416(8) 0.0218(3) Uani 1 1 d . .
H12 H 0.2249 1.0255 0.2968 0.026 Uiso 1 1 calc R U
C13 C 0.16981(19) 0.90351(9) 0.30511(8) 0.0170(3) Uani 1 1 d . .
C14 C 0.3533(2) 0.87482(10) 0.29381(9) 0.0251(4) Uani 1 1 d . .
H14A H 0.3403 0.8244 0.2650 0.038 Uiso 1 1 calc R U
H14B H 0.4293 0.8639 0.3404 0.038 Uiso 1 1 calc R U
H14C H 0.4093 0.9176 0.2686 0.038 Uiso 1 1 calc R U
C15 C 0.17364(18) 0.60783(9) 0.44185(8) 0.0165(3) Uani 1 1 d . .
C16 C 0.1729(2) 0.55758(9) 0.38194(8) 0.0207(3) Uani 1 1 d . .
H16 H 0.1369 0.5800 0.3353 0.025 Uiso 1 1 calc R U
C17 C 0.2237(2) 0.47547(10) 0.38908(10) 0.0275(4) Uani 1 1 d . .
H17 H 0.2235 0.4423 0.3477 0.033 Uiso 1 1 calc R U
C18 C 0.2746(2) 0.44255(10) 0.45681(10) 0.0305(4) Uani 1 1 d . .
H18 H 0.3095 0.3865 0.4623 0.037 Uiso 1 1 calc R U
C19 C 0.2747(2) 0.49130(10) 0.51674(9) 0.0281(4) Uani 1 1 d . .
H19 H 0.3101 0.4679 0.5631 0.034 Uiso 1 1 calc R U
C20 C 0.22443(19) 0.57373(10) 0.51099(8) 0.0207(3) Uani 1 1 d . .
C21 C 0.2281(2) 0.62408(11) 0.57804(9) 0.0304(4) Uani 1 1 d . .
H21A H 0.3381 0.6574 0.5869 0.046 Uiso 1 1 calc R U
H21B H 0.2260 0.5873 0.6189 0.046 Uiso 1 1 calc R U
H21C H 0.1226 0.6603 0.5719 0.046 Uiso 1 1 calc R U
C22 C 0.29486(18) 0.77544(9) 0.46249(7) 0.0148(3) Uani 1 1 d . .
C23 C 0.46338(19) 0.74723(9) 0.45184(8) 0.0168(3) Uani 1 1 d . .
H23 H 0.4725 0.6948 0.4307 0.020 Uiso 1 1 calc R U
C24 C 0.61756(19) 0.79438(10) 0.47158(8) 0.0194(3) Uani 1 1 d . .
H24 H 0.7311 0.7745 0.4639 0.023 Uiso 1 1 calc R U
C25 C 0.6042(2) 0.87084(10) 0.50262(8) 0.0217(3) Uani 1 1 d . .
H25 H 0.7085 0.9040 0.5157 0.026 Uiso 1 1 calc R U
C26 C 0.4380(2) 0.89878(9) 0.51462(8) 0.0193(3) Uani 1 1 d . .
H26 H 0.4308 0.9509 0.5366 0.023 Uiso 1 1 calc R U
C27 C 0.28181(19) 0.85256(9) 0.49526(8) 0.0165(3) Uani 1 1 d . .
C28 C 0.1052(2) 0.88632(10) 0.50986(9) 0.0223(3) Uani 1 1 d . .
H28A H 0.0279 0.9008 0.4643 0.034 Uiso 1 1 calc R U
H28B H 0.1281 0.9355 0.5400 0.034 Uiso 1 1 calc R U
H28C H 0.0451 0.8446 0.5347 0.034 Uiso 1 1 calc R U

loop_
_atom_site_aniso_label
_atom_site_aniso_U_11
_atom_site_aniso_U_22
_atom_site_aniso_U_33
_atom_site_aniso_U_23
_atom_site_aniso_U_13
_atom_site_aniso_U_12
P1 0.01322(17) 0.01206(19) 0.01565(19) 0.00161(14) 0.00198(14) 0.00010(14)
C1 0.0149(7) 0.0098(7) 0.0187(7) -0.0018(5) 0.0018(6) 0.0012(6)
P2 0.01349(18) 0.01395(19) 0.01565(19) 0.00097(14) 0.00183(14) 0.00017(14)
C2 0.0217(8) 0.0190(8) 0.0198(8) -0.0026(6) 0.0047(6) -0.0022(6)
C3 0.0200(8) 0.0250(9) 0.0317(9) -0.0083(7) 0.0092(7) -0.0066(7)
C4 0.0164(7) 0.0270(9) 0.0357(10) -0.0140(7) -0.0011(7) -0.0005(7)
C5 0.0244(8) 0.0197(8) 0.0222(8) -0.0065(6) -0.0049(6) 0.0048(7)
C6 0.0219(7) 0.0115(7) 0.0187(8) -0.0028(6) 0.0012(6) 0.0031(6)
C7 0.0338(9) 0.0181(8) 0.0165(8) 0.0030(6) 0.0011(7) 0.0006(7)
C8 0.0161(7) 0.0121(7) 0.0130(7) 0.0023(5) 0.0003(5) -0.0008(6)
C9 0.0170(7) 0.0157(7) 0.0181(7) 0.0007(6) 0.0031(6) -0.0016(6)
C10 0.0194(7) 0.0175(8) 0.0221(8) -0.0017(6) 0.0033(6) 0.0033(6)
C11 0.0287(8) 0.0119(7) 0.0241(8) 0.0015(6) 0.0019(7) 0.0005(6)
C12 0.0236(8) 0.0164(8) 0.0242(8) 0.0040(6) 0.0013(6) -0.0074(6)
C13 0.0153(7) 0.0190(8) 0.0160(7) 0.0040(6) 0.0004(6) -0.0020(6)
C14 0.0172(7) 0.0243(9) 0.0345(10) 0.0090(7) 0.0067(7) -0.0023(7)
C15 0.0125(6) 0.0138(7) 0.0227(8) 0.0029(6) 0.0020(6) -0.0022(6)
C16 0.0230(8) 0.0155(8) 0.0223(8) 0.0029(6) 0.0002(6) -0.0023(6)
C17 0.0312(9) 0.0141(8) 0.0353(10) -0.0029(7) 0.0008(7) -0.0031(7)
C18 0.0321(9) 0.0111(8) 0.0438(11) 0.0064(7) -0.0058(8) -0.0020(7)
C19 0.0266(8) 0.0219(9) 0.0319(10) 0.0142(7) -0.0052(7) -0.0056(7)
C20 0.0164(7) 0.0216(8) 0.0230(8) 0.0056(6) 0.0000(6) -0.0052(6)
C21 0.0372(10) 0.0337(10) 0.0200(9) 0.0080(7) 0.0038(7) -0.0002(8)
C22 0.0150(7) 0.0155(7) 0.0133(7) 0.0030(5) 0.0009(5) -0.0006(6)
C23 0.0186(7) 0.0159(7) 0.0154(7) 0.0015(6) 0.0019(6) 0.0017(6)
C24 0.0150(7) 0.0240(8) 0.0194(8) 0.0042(6) 0.0034(6) 0.0024(6)
C25 0.0190(7) 0.0214(8) 0.0235(8) 0.0028(6) 0.0005(6) -0.0055(6)
C26 0.0228(8) 0.0135(7) 0.0210(8) 0.0000(6) 0.0023(6) -0.0006(6)
C27 0.0181(7) 0.0161(7) 0.0148(7) 0.0029(6) 0.0015(6) 0.0009(6)
C28 0.0208(7) 0.0200(8) 0.0262(9) -0.0055(6) 0.0042(6) 0.0028(6)

loop_
_atom_type_symbol
_atom_type_description
_atom_type_scat_dispersion_real
_atom_type_scat_dispersion_imag
_atom_type_scat_source
C C 0.0033 0.0016 'International Tables Vol C Tables 4.2.6.8 and 6.1.1.4'
H H 0.0000 0.0000 'International Tables Vol C Tables 4.2.6.8 and 6.1.1.4'
P P 0.1023 0.0942 'International Tables Vol C Tables 4.2.6.8 and 6.1.1.4'

loop_
_geom_angle_atom_site_label_1
_geom_angle_atom_site_label_2
_geom_angle_atom_site_label_3
_geom_angle
C1 P1 C8 99.45(6)
C1 P1 P2 101.84(5)
C8 P1 P2 97.64(5)
C2 C1 C6 119.11(13)
C2 C1 P1 123.57(11)
C6 C1 P1 117.31(11)
C15 P2 C22 102.65(6)
C15 P2 P1 101.15(5)
C22 P2 P1 95.85(5)
C3 C2 C1 121.09(15)
C4 C3 C2 119.54(15)
C3 C4 C5 120.02(14)
C4 C5 C6 121.22(15)
C5 C6 C1 118.86(14)
C5 C6 C7 119.64(14)
C1 C6 C7 121.50(13)
C9 C8 C13 119.37(13)
C9 C8 P1 120.67(11)
C13 C8 P1 119.90(11)
C10 C9 C8 121.23(14)
C11 C10 C9 119.36(14)
C12 C11 C10 120.10(14)
C11 C12 C13 121.54(14)
C12 C13 C8 118.39(14)
C12 C13 C14 118.91(13)
C8 C13 C14 122.70(13)
C16 C15 C20 118.99(14)
C16 C15 P2 121.87(11)
C20 C15 P2 118.85(12)
C17 C16 C15 121.45(15)
C18 C17 C16 119.35(16)
C17 C18 C19 119.93(15)
C18 C19 C20 121.80(15)
C19 C20 C15 118.47(15)
C19 C20 C21 119.55(14)
C15 C20 C21 121.97(14)
C23 C22 C27 119.38(13)
C23 C22 P2 121.25(11)
C27 C22 P2 119.36(11)
C24 C23 C22 121.27(14)
C25 C24 C23 119.31(14)
C24 C25 C26 119.87(14)
C25 C26 C27 121.76(14)
C26 C27 C22 118.38(13)
C26 C27 C28 119.20(13)
C22 C27 C28 122.42(13)

loop_
_geom_bond_atom_site_label_1
_geom_bond_atom_site_label_2
_geom_bond_distance
P1 C1 1.8430(14)
P1 C8 1.8540(14)
P1 P2 2.2298(5)
C1 C2 1.396(2)
C1 C6 1.406(2)
P2 C15 1.8416(15)
P2 C22 1.8470(15)
C2 C3 1.391(2)
C3 C4 1.379(2)
C4 C5 1.387(2)
C5 C6 1.393(2)
C6 C7 1.512(2)
C8 C9 1.399(2)
C8 C13 1.409(2)
C9 C10 1.387(2)
C10 C11 1.386(2)
C11 C12 1.383(2)
C12 C13 1.398(2)
C13 C14 1.510(2)
C15 C16 1.397(2)
C15 C20 1.411(2)
C16 C17 1.389(2)
C17 C18 1.380(2)
C18 C19 1.384(3)
C19 C20 1.392(2)
C20 C21 1.507(2)
C22 C23 1.398(2)
C22 C27 1.410(2)
C23 C24 1.388(2)
C24 C25 1.387(2)
C25 C26 1.388(2)
C26 C27 1.391(2)
C27 C28 1.510(2)
